data_4069613
loop_
_publ_author_name
'Boshra, Ramez'
'Venkatasubbaiah, Krishnan'
'Doshi, Ami'
'J\"akle, Frieder'

_publ_section_title
;
 Resolution of Planar-Chiral Ferrocenylborane Lewis Acids: The Impact of
 Steric Effects on the Stereoselective Binding of Ephedrine Derivatives
;
_journal_issue 14
_journal_name_full Organometallics
_journal_page_first 4141
_journal_paper_doi 10.1021/om900303j
_journal_volume 28
_journal_year 2009
_chemical_formula_moiety 'C14 H20 B Cl Fe O Sn'
_chemical_formula_sum 'C14 H20 B Cl Fe O Sn'
_chemical_formula_weight 425.10
_chemical_name_systematic
;
 ?
;
_space_group_IT_number 2
_symmetry_cell_setting triclinic
_symmetry_space_group_name_Hall '-P 1'
_symmetry_space_group_name_H-M 'P -1'
_atom_sites_solution_hydrogens geom
_atom_sites_solution_primary direct
_atom_sites_solution_secondary difmap
_audit_creation_method SHELXL-97
_cell_angle_alpha 87.068(2)
_cell_angle_beta 84.163(2)
_cell_angle_gamma 79.022(3)
_cell_formula_units_Z 2
_cell_length_a 6.9133(3)
_cell_length_b 7.5935(4)
_cell_length_c 15.3049(6)
_cell_measurement_reflns_used 4899
_cell_measurement_temperature 100(2)
_cell_measurement_theta_max 67.63
_cell_measurement_theta_min 2.90
_cell_volume 784.24(6)
_computing_cell_refinement SMART
_computing_data_collection 'SMART (Bruker, 2000)'
_computing_data_reduction 'SAINT-Plus (Bruker, 2000)'
_computing_molecular_graphics 'SHELXTL (Bruker, 2000)'
_computing_publication_material SHELXTL
_computing_structure_refinement 'SHELXL-97 (Sheldrick, 1997)'
_computing_structure_solution 'SHELXS-97 (Sheldrick, 1997)'
_diffrn_ambient_temperature 100(2)
_diffrn_measured_fraction_theta_full 0.905
_diffrn_measured_fraction_theta_max 0.905
_diffrn_measurement_device_type 'Bruker SMART CCD area-detector'
_diffrn_measurement_method '\f and \w'
_diffrn_radiation_monochromator graphite
_diffrn_radiation_source 'fine-focus sealed tube'
_diffrn_radiation_type CuK\a
_diffrn_radiation_wavelength 1.54178
_diffrn_reflns_av_R_equivalents 0.0160
_diffrn_reflns_av_sigmaI/netI 0.0216
_diffrn_reflns_limit_h_max 8
_diffrn_reflns_limit_h_min -8
_diffrn_reflns_limit_k_max 9
_diffrn_reflns_limit_k_min -8
_diffrn_reflns_limit_l_max 18
_diffrn_reflns_limit_l_min -18
_diffrn_reflns_number 5615
_diffrn_reflns_theta_full 67.63
_diffrn_reflns_theta_max 67.63
_diffrn_reflns_theta_min 2.90
_exptl_absorpt_coefficient_mu 21.539
_exptl_absorpt_correction_T_max 0.2004
_exptl_absorpt_correction_T_min 0.0989
_exptl_absorpt_correction_type numerical
_exptl_absorpt_process_details '(SADABS; Blessing, 1995)'
_exptl_crystal_colour Red
_exptl_crystal_density_diffrn 1.800
_exptl_crystal_density_method 'not measured'
_exptl_crystal_description Block
_exptl_crystal_F_000 420
_exptl_crystal_size_max 0.20
_exptl_crystal_size_mid 0.16
_exptl_crystal_size_min 0.11
_refine_diff_density_max 1.215
_refine_diff_density_min -0.503
_refine_diff_density_rms 0.099
_refine_ls_goodness_of_fit_ref 1.074
_refine_ls_hydrogen_treatment constr
_refine_ls_matrix_type full
_refine_ls_number_parameters 176
_refine_ls_number_reflns 2560
_refine_ls_number_restraints 0
_refine_ls_restrained_S_all 1.074
_refine_ls_R_factor_all 0.0256
_refine_ls_R_factor_gt 0.0249
_refine_ls_shift/su_max 0.001
_refine_ls_shift/su_mean 0.000
_refine_ls_structure_factor_coef Fsqd
_refine_ls_weighting_details 'calc w=1/[\s^2^(Fo^2^)+(0.0431P)^2^+0.7196P] where P=(Fo^2^+2Fc^2^)/3'
_refine_ls_weighting_scheme calc
_refine_ls_wR_factor_gt 0.0644
_refine_ls_wR_factor_ref 0.0649
_reflns_number_gt 2500
_reflns_number_total 2560
_reflns_threshold_expression >2sigma(I)
_cod_data_source_file om900303j_si_002.cif
_cod_data_source_block compound2
_cod_depositor_comments
;
The following automatic conversions were performed:
'__computing_data_collection' tag replaced with
'_computing_data_collection'.

Automatic conversion script
Id: cif_correct_tags 1440 2010-10-19 06:21:57Z saulius 

The following automatic conversions were performed:

'_symmetry_cell_setting' value 'Triclinic' changed to 'triclinic'
according to /home/saulius/struct/CIF-dictionaries/cif_core.dic
dictionary named 'cif_core.dic' version 2.4.2 from
2011-04-26.

'_exptl_absorpt_correction_type' value 'Numerical'
changed to 'numerical' according to
/home/saulius/struct/CIF-dictionaries/cif_core.dic dictionary named
'cif_core.dic' version 2.4.2 from 2011-04-26.

Automatic conversion script
Id: cif_fix_values 1715 2011-07-08 13:25:40Z adriana 
;
_cod_original_sg_symbol_H-M P-1
_cod_database_code 4069613

loop_
_symmetry_equiv_pos_as_xyz
'x, y, z'
'-x, -y, -z'

loop_
_atom_site_label
_atom_site_type_symbol
_atom_site_fract_x
_atom_site_fract_y
_atom_site_fract_z
_atom_site_U_iso_or_equiv
_atom_site_adp_type
_atom_site_occupancy
_atom_site_symmetry_multiplicity
_atom_site_calc_flag
_atom_site_refinement_flags
B1 B 0.8589(5) 0.4936(5) 0.7300(2) 0.0210(7) Uani 1 1 d .
C1 C 0.6902(4) 0.8298(4) 0.70845(19) 0.0189(6) Uani 1 1 d .
Cl1 Cl 0.44108(12) 1.15567(10) 0.85136(5) 0.02670(18) Uani 1 1 d .
Fe1 Fe 0.50108(7) 0.73123(6) 0.63735(3) 0.01628(12) Uani 1 1 d .
O1 O 0.8409(3) 0.5332(3) 0.81738(14) 0.0216(5) Uani 1 1 d .
Sn1 Sn 0.64168(3) 0.85392(2) 0.846092(11) 0.01705(9) Uani 1 1 d .
C2 C 0.7859(4) 0.6607(4) 0.67185(19) 0.0180(6) Uani 1 1 d .
C3 C 0.7851(4) 0.6827(4) 0.5783(2) 0.0209(6) Uani 1 1 d .
H3 H 0.8401 0.5879 0.5347 0.025 Uiso 1 1 calc R
C4 C 0.6921(5) 0.8607(5) 0.5578(2) 0.0219(6) Uani 1 1 d .
H4 H 0.6699 0.9127 0.4975 0.026 Uiso 1 1 calc R
C5 C 0.6323(4) 0.9519(4) 0.6377(2) 0.0203(6) Uani 1 1 d .
H5 H 0.5619 1.0793 0.6433 0.024 Uiso 1 1 calc R
C6 C 0.3355(5) 0.5534(5) 0.6970(2) 0.0242(7) Uani 1 1 d .
H6 H 0.3801 0.4567 0.7413 0.029 Uiso 1 1 calc R
C7 C 0.3561(5) 0.5359(4) 0.6040(2) 0.0225(6) Uani 1 1 d .
H7 H 0.4169 0.4249 0.5715 0.027 Uiso 1 1 calc R
C8 C 0.2734(4) 0.7051(5) 0.5659(2) 0.0220(6) Uani 1 1 d .
H8 H 0.2668 0.7339 0.5017 0.026 Uiso 1 1 calc R
C9 C 0.2021(4) 0.8260(5) 0.6347(2) 0.0228(6) Uani 1 1 d .
H9 H 0.1366 0.9545 0.6277 0.027 Uiso 1 1 calc R
C10 C 0.2407(5) 0.7313(5) 0.7155(2) 0.0253(7) Uani 1 1 d .
H10 H 0.2077 0.7822 0.7753 0.030 Uiso 1 1 calc R
C11 C 0.9413(5) 0.2990(4) 0.6967(2) 0.0263(7) Uani 1 1 d .
H11A H 1.0685 0.2524 0.7201 0.039 Uiso 1 1 calc R
H11B H 0.9596 0.3025 0.6323 0.039 Uiso 1 1 calc R
H11C H 0.8471 0.2208 0.7168 0.039 Uiso 1 1 calc R
C12 C 0.4451(5) 0.7081(5) 0.9213(2) 0.0238(7) Uani 1 1 d .
H12A H 0.3121 0.7819 0.9276 0.036 Uiso 1 1 calc R
H12B H 0.4914 0.6772 0.9796 0.036 Uiso 1 1 calc R
H12C H 0.4413 0.5979 0.8914 0.036 Uiso 1 1 calc R
C13 C 0.8811(5) 0.8935(5) 0.9151(2) 0.0242(7) Uani 1 1 d .
H13A H 0.9680 0.7778 0.9251 0.036 Uiso 1 1 calc R
H13B H 0.8293 0.9467 0.9718 0.036 Uiso 1 1 calc R
H13C H 0.9562 0.9742 0.8803 0.036 Uiso 1 1 calc R
C14 C 0.8910(5) 0.3993(5) 0.8852(2) 0.0271(7) Uani 1 1 d .
H14A H 0.8097 0.3070 0.8842 0.041 Uiso 1 1 calc R
H14B H 0.8664 0.4555 0.9425 0.041 Uiso 1 1 calc R
H14C H 1.0312 0.3441 0.8751 0.041 Uiso 1 1 calc R

loop_
_atom_site_aniso_label
_atom_site_aniso_U_11
_atom_site_aniso_U_22
_atom_site_aniso_U_33
_atom_site_aniso_U_23
_atom_site_aniso_U_13
_atom_site_aniso_U_12
B1 0.0161(15) 0.0250(18) 0.0244(18) -0.0034(14) -0.0015(13) -0.0099(14)
C1 0.0185(14) 0.0225(15) 0.0184(14) -0.0023(12) -0.0021(11) -0.0097(12)
Cl1 0.0300(4) 0.0219(4) 0.0267(4) -0.0017(3) -0.0022(3) -0.0011(3)
Fe1 0.0167(2) 0.0192(2) 0.0144(2) -0.00055(17) -0.00145(17) -0.00713(19)
O1 0.0244(11) 0.0218(11) 0.0190(11) 0.0026(8) -0.0039(8) -0.0049(9)
Sn1 0.01894(13) 0.01879(13) 0.01460(13) -0.00068(8) -0.00220(8) -0.00611(8)
C2 0.0150(13) 0.0224(15) 0.0179(14) -0.0014(12) -0.0004(11) -0.0075(12)
C3 0.0170(14) 0.0298(17) 0.0175(15) -0.0032(12) 0.0011(11) -0.0092(13)
C4 0.0197(14) 0.0295(17) 0.0193(15) 0.0044(13) -0.0021(12) -0.0131(13)
C5 0.0206(14) 0.0221(15) 0.0217(15) 0.0029(12) -0.0040(11) -0.0124(12)
C6 0.0237(15) 0.0287(17) 0.0239(16) 0.0044(13) -0.0023(12) -0.0156(14)
C7 0.0200(14) 0.0251(16) 0.0265(16) -0.0055(13) -0.0040(12) -0.0122(13)
C8 0.0176(14) 0.0301(17) 0.0211(15) -0.0005(13) -0.0036(11) -0.0104(13)
C9 0.0174(14) 0.0275(16) 0.0259(16) -0.0023(13) -0.0028(12) -0.0092(13)
C10 0.0192(14) 0.0382(19) 0.0209(16) -0.0058(13) 0.0037(12) -0.0133(14)
C11 0.0293(17) 0.0232(16) 0.0277(17) -0.0036(13) -0.0042(13) -0.0067(14)
C12 0.0249(15) 0.0275(17) 0.0199(15) 0.0027(13) -0.0001(12) -0.0089(14)
C13 0.0238(15) 0.0291(17) 0.0221(16) -0.0027(13) -0.0069(12) -0.0077(14)
C14 0.0318(17) 0.0258(16) 0.0227(16) 0.0036(13) -0.0037(13) -0.0032(14)

loop_
_atom_type_symbol
_atom_type_description
_atom_type_scat_dispersion_real
_atom_type_scat_dispersion_imag
_atom_type_scat_source
C C 0.0181 0.0091 'International Tables Vol C Tables 4.2.6.8 and 6.1.1.4'
H H 0.0000 0.0000 'International Tables Vol C Tables 4.2.6.8 and 6.1.1.4'
B B 0.0090 0.0039 'International Tables Vol C Tables 4.2.6.8 and 6.1.1.4'
O O 0.0492 0.0322 'International Tables Vol C Tables 4.2.6.8 and 6.1.1.4'
Cl Cl 0.3639 0.7018 'International Tables Vol C Tables 4.2.6.8 and 6.1.1.4'
Fe Fe -1.1336 3.1974 'International Tables Vol C Tables 4.2.6.8 and 6.1.1.4'
Sn Sn 0.0259 5.4591 'International Tables Vol C Tables 4.2.6.8 and 6.1.1.4'

loop_
_geom_angle_atom_site_label_1
_geom_angle_atom_site_label_2
_geom_angle_atom_site_label_3
_geom_angle
O1 B1 C2 111.8(3)
O1 B1 C11 122.4(3)
C2 B1 C11 125.8(3)
C5 C1 C2 108.1(3)
C5 C1 Fe1 69.75(17)
C2 C1 Fe1 69.65(17)
C5 C1 Sn1 131.9(2)
C2 C1 Sn1 119.9(2)
Fe1 C1 Sn1 122.46(14)
C1 Fe1 C8 164.19(13)
C1 Fe1 C3 68.55(12)
C8 Fe1 C3 118.96(12)
C1 Fe1 C5 40.73(12)
C8 Fe1 C5 126.41(13)
C3 Fe1 C5 68.21(13)
C1 Fe1 C7 153.65(13)
C8 Fe1 C7 40.64(13)
C3 Fe1 C7 109.07(13)
C5 Fe1 C7 164.81(13)
C1 Fe1 C6 119.31(13)
C8 Fe1 C6 68.15(13)
C3 Fe1 C6 129.28(14)
C5 Fe1 C6 152.39(13)
C7 Fe1 C6 40.64(13)
C1 Fe1 C2 41.10(12)
C8 Fe1 C2 153.26(13)
C3 Fe1 C2 40.88(12)
C5 Fe1 C2 68.85(12)
C7 Fe1 C2 119.61(13)
C6 Fe1 C2 109.06(13)
C1 Fe1 C10 108.00(13)
C8 Fe1 C10 67.86(13)
C3 Fe1 C10 166.80(14)
C5 Fe1 C10 118.11(14)
C7 Fe1 C10 67.99(13)
C6 Fe1 C10 40.24(14)
C2 Fe1 C10 128.28(13)
C1 Fe1 C4 68.25(13)
C8 Fe1 C4 107.67(13)
C3 Fe1 C4 40.32(13)
C5 Fe1 C4 40.44(13)
C7 Fe1 C4 127.96(13)
C6 Fe1 C4 166.47(14)
C2 Fe1 C4 68.49(12)
C10 Fe1 C4 151.61(14)
C1 Fe1 C9 126.64(13)
C8 Fe1 C9 40.44(13)
C3 Fe1 C9 151.87(13)
C5 Fe1 C9 106.68(13)
C7 Fe1 C9 68.24(13)
C6 Fe1 C9 68.04(13)
C2 Fe1 C9 165.37(12)
C10 Fe1 C9 40.39(13)
C4 Fe1 C9 117.77(13)
B1 O1 C14 122.6(3)
C1 Sn1 C13 118.24(12)
C1 Sn1 C12 120.28(13)
C13 Sn1 C12 113.26(13)
C1 Sn1 Cl1 99.01(9)
C13 Sn1 Cl1 99.86(9)
C12 Sn1 Cl1 100.02(9)
C3 C2 C1 106.9(3)
C3 C2 B1 130.7(3)
C1 C2 B1 122.3(3)
C3 C2 Fe1 69.39(17)
C1 C2 Fe1 69.24(17)
B1 C2 Fe1 123.7(2)
C4 C3 C2 108.6(3)
C4 C3 Fe1 70.14(17)
C2 C3 Fe1 69.72(16)
C4 C3 H3 125.7
C2 C3 H3 125.7
Fe1 C3 H3 125.7
C3 C4 C5 108.4(3)
C3 C4 Fe1 69.54(18)
C5 C4 Fe1 69.55(18)
C3 C4 H4 125.8
C5 C4 H4 125.8
Fe1 C4 H4 125.8
C4 C5 C1 108.0(3)
C4 C5 Fe1 70.01(19)
C1 C5 Fe1 69.52(17)
C4 C5 H5 126.0
C1 C5 H5 126.0
Fe1 C5 H5 126.0
C10 C6 C7 108.0(3)
C10 C6 Fe1 70.01(19)
C7 C6 Fe1 69.64(18)
C10 C6 H6 126.0
C7 C6 H6 126.0
Fe1 C6 H6 126.0
C8 C7 C6 107.5(3)
C8 C7 Fe1 69.59(19)
C6 C7 Fe1 69.72(19)
C8 C7 H7 126.2
C6 C7 H7 126.2
Fe1 C7 H7 126.2
C9 C8 C7 108.3(3)
C9 C8 Fe1 70.10(18)
C7 C8 Fe1 69.77(18)
C9 C8 H8 125.8
C7 C8 H8 125.8
Fe1 C8 H8 125.8
C8 C9 C10 107.6(3)
C8 C9 Fe1 69.46(18)
C10 C9 Fe1 69.75(18)
C8 C9 H9 126.2
C10 C9 H9 126.2
Fe1 C9 H9 126.2
C6 C10 C9 108.5(3)
C6 C10 Fe1 69.75(18)
C9 C10 Fe1 69.86(17)
C6 C10 H10 125.7
C9 C10 H10 125.7
Fe1 C10 H10 125.7
B1 C11 H11A 109.5
B1 C11 H11B 109.5
H11A C11 H11B 109.5
B1 C11 H11C 109.5
H11A C11 H11C 109.5
H11B C11 H11C 109.5
Sn1 C12 H12A 109.5
Sn1 C12 H12B 109.5
H12A C12 H12B 109.5
Sn1 C12 H12C 109.5
H12A C12 H12C 109.5
H12B C12 H12C 109.5
Sn1 C13 H13A 109.5
Sn1 C13 H13B 109.5
H13A C13 H13B 109.5
Sn1 C13 H13C 109.5
H13A C13 H13C 109.5
H13B C13 H13C 109.5
O1 C14 H14A 109.5
O1 C14 H14B 109.5
H14A C14 H14B 109.5
O1 C14 H14C 109.5
H14A C14 H14C 109.5
H14B C14 H14C 109.5

loop_
_geom_bond_atom_site_label_1
_geom_bond_atom_site_label_2
_geom_bond_distance
B1 O1 1.374(4)
B1 C2 1.545(5)
B1 C11 1.570(5)
C1 C5 1.428(4)
C1 C2 1.441(4)
C1 Fe1 2.050(3)
C1 Sn1 2.111(3)
Cl1 Sn1 2.4425(8)
Fe1 C8 2.050(3)
Fe1 C3 2.051(3)
Fe1 C5 2.053(3)
Fe1 C7 2.053(3)
Fe1 C6 2.054(3)
Fe1 C2 2.055(3)
Fe1 C10 2.057(3)
Fe1 C4 2.059(3)
Fe1 C9 2.059(3)
O1 C14 1.436(4)
Sn1 C13 2.127(3)
Sn1 C12 2.127(3)
C2 C3 1.434(4)
C3 C4 1.416(5)
C3 H3 1.0000
C4 C5 1.421(5)
C4 H4 1.0000
C5 H5 1.0000
C6 C10 1.414(5)
C6 C7 1.426(5)
C6 H6 1.0000
C7 C8 1.425(5)
C7 H7 1.0000
C8 C9 1.420(5)
C8 H8 1.0000
C9 C10 1.421(5)
C9 H9 1.0000
C10 H10 1.0000
C11 H11A 0.9800
C11 H11B 0.9800
C11 H11C 0.9800
C12 H12A 0.9800
C12 H12B 0.9800
C12 H12C 0.9800
C13 H13A 0.9800
C13 H13B 0.9800
C13 H13C 0.9800
C14 H14A 0.9800
C14 H14B 0.9800
C14 H14C 0.9800
